data_7055370
loop_
_publ_author_name
'Klingenberg, Margarita A.'
'Bogachenkov, Alexander S.'
'Kinzhalov, Mikhail A.'
'Vasilyev, Aleksander V.'
'Boyarskiy, Vadim P.'

_publ_section_title
;
 1,4-Dihydrophosphinolines and their complexes with group 10 metals
;
_journal_issue 4
_journal_name_full 'New J. Chem.'
_journal_page_first 3336
_journal_paper_doi 10.1039/C5NJ03038B
_journal_volume 40
_journal_year 2016
_chemical_formula_moiety 'C34 H34 Cl2 P2 Pd'
_chemical_formula_sum 'C34 H34 Cl2 P2 Pd'
_chemical_formula_weight 681.85
_space_group_crystal_system monoclinic
_space_group_IT_number 14
_space_group_name_Hall '-P 2yn'
_space_group_name_H-M_alt 'P 1 21/n 1'
_symmetry_space_group_name_Hall '-P 2yn'
_symmetry_space_group_name_H-M 'P 1 21/n 1'
_atom_sites_solution_hydrogens geom
_audit_creation_date 2015-10-19
_audit_creation_method
;
Olex2 1.2
(compiled 2015.09.30 svn.r3233 for OlexSys, GUI svn.r5103)
;
_audit_update_record
;
2015-10-20 deposited with the CCDC.
2016-02-09 downloaded from the CCDC.
;
_cell_angle_alpha 90
_cell_angle_beta 91.105(3)
_cell_angle_gamma 90
_cell_formula_units_Z 2
_cell_length_a 12.2369(4)
_cell_length_b 8.2187(2)
_cell_length_c 15.0367(5)
_cell_measurement_reflns_used 6692
_cell_measurement_temperature 100(2)
_cell_measurement_theta_max 75.8990
_cell_measurement_theta_min 4.5980
_cell_volume 1511.98(8)
_computing_cell_refinement
;
CrysAlisPro, Agilent Technologies,
Version 1.171.36.32 (release 02-08-2013 CrysAlis171 .NET)
(compiled Aug  2 2013,16:46:58)
;
_computing_data_collection
;
CrysAlisPro, Agilent Technologies,
Version 1.171.36.32 (release 02-08-2013 CrysAlis171 .NET)
(compiled Aug  2 2013,16:46:58)
;
_computing_data_reduction
;
CrysAlisPro, Agilent Technologies,
Version 1.171.36.32 (release 02-08-2013 CrysAlis171 .NET)
(compiled Aug  2 2013,16:46:58)
;
_computing_molecular_graphics 'Olex2 (Dolomanov et al., 2009)'
_computing_publication_material 'Olex2 (Dolomanov et al., 2009)'
_computing_structure_refinement 'ShelXL (Sheldrick, 2015)'
_computing_structure_solution
;
Superflip (Palatinus & Chapuis, 2007;Palatinus & van der Lee, 2008;
Palatinus et al., 2012)
;
_diffrn_ambient_temperature 100(2)
_diffrn_detector_area_resol_mean 10.3829
_diffrn_measured_fraction_theta_full 1.000
_diffrn_measured_fraction_theta_max 0.997
_diffrn_measurement_details
;
  1 omega -102.00  -35.00   1.0000    4.0000
omega____ theta____ kappa____ phi______ frames
    -      -40.3787  -38.0000  120.0000 67

  2 omega -106.00  -80.00   1.0000    4.0000
omega____ theta____ kappa____ phi______ frames
    -      -40.3787 -142.0000 -167.0000 26

  3 omega  -46.00   35.00   1.0000    4.0000
omega____ theta____ kappa____ phi______ frames
    -      -40.3787   38.0000  -60.0000 81

  4 omega  -50.00   17.00   1.0000    4.0000
omega____ theta____ kappa____ phi______ frames
    -      -40.3787   38.0000 -120.0000 67

  5 omega  -76.00   37.00   1.0000    4.0000
omega____ theta____ kappa____ phi______ frames
    -      -40.3787   83.0000    9.0000 113

  6 omega   90.00  121.00   1.0000    4.0000
omega____ theta____ kappa____ phi______ frames
    -       40.3787  178.0000  -60.0000 31

  7 omega   62.00  129.00   1.0000    4.0000
omega____ theta____ kappa____ phi______ frames
    -       40.3787  178.0000 -120.0000 67

  8 omega   72.00   98.00   1.0000   10.0000
omega____ theta____ kappa____ phi______ frames
    -      113.0000  -45.0000    0.0000 26

  9 omega  109.00  146.00   1.0000   10.0000
omega____ theta____ kappa____ phi______ frames
    -      113.0000   45.0000  150.0000 37

 10 omega   57.00  131.00   1.0000   10.0000
omega____ theta____ kappa____ phi______ frames
    -      113.0000   15.0000  120.0000 74

 11 omega  117.00  143.00   1.0000   10.0000
omega____ theta____ kappa____ phi______ frames
    -      113.0000  -61.0000  120.0000 26

 12 omega   37.00   89.00   1.0000   10.0000
omega____ theta____ kappa____ phi______ frames
    -      113.0000  -30.0000 -150.0000 52

 13 omega   50.00  105.00   1.0000   10.0000
omega____ theta____ kappa____ phi______ frames
    -      113.0000  -95.0000  -90.0000 55

 14 omega  151.00  177.00   1.0000   10.0000
omega____ theta____ kappa____ phi______ frames
    -      113.0000   45.0000   90.0000 26

 15 omega   86.00  118.00   1.0000   10.0000
omega____ theta____ kappa____ phi______ frames
    -      113.0000   45.0000 -120.0000 32

 16 omega  119.00  145.00   1.0000   10.0000
omega____ theta____ kappa____ phi______ frames
    -      113.0000  -15.0000  150.0000 26

 17 omega   65.00   91.00   1.0000   10.0000
omega____ theta____ kappa____ phi______ frames
    -      113.0000  -30.0000  -60.0000 26

 18 omega   67.00  106.00   1.0000   10.0000
omega____ theta____ kappa____ phi______ frames
    -      113.0000 -112.0000  -30.0000 39

 19 omega   94.00  147.00   1.0000   10.0000
omega____ theta____ kappa____ phi______ frames
    -      113.0000   61.0000    0.0000 53

 20 omega   97.00  172.00   1.0000   10.0000
omega____ theta____ kappa____ phi______ frames
    -      113.0000   77.0000  150.0000 75

 21 omega   89.00  116.00   1.0000   10.0000
omega____ theta____ kappa____ phi______ frames
    -      113.0000   30.0000  -30.0000 27

 22 omega   75.00  108.00   1.0000   10.0000
omega____ theta____ kappa____ phi______ frames
    -      113.0000  -61.0000  120.0000 33

 23 omega  127.00  153.00   1.0000   10.0000
omega____ theta____ kappa____ phi______ frames
    -      113.0000   30.0000  120.0000 26

 24 omega   84.00  175.00   1.0000   10.0000
omega____ theta____ kappa____ phi______ frames
    -      113.0000   61.0000  120.0000 91

 25 omega   63.00   92.00   1.0000   10.0000
omega____ theta____ kappa____ phi______ frames
    -      113.0000  -45.0000 -150.0000 29

 26 omega   45.00   77.00   1.0000   10.0000
omega____ theta____ kappa____ phi______ frames
    -      113.0000  -77.0000  -60.0000 32

 27 omega  136.00  174.00   1.0000   10.0000
omega____ theta____ kappa____ phi______ frames
    -      113.0000  112.0000  120.0000 38

 28 omega   90.00  116.00   1.0000   10.0000
omega____ theta____ kappa____ phi______ frames
    -      113.0000   45.0000   90.0000 26

 29 omega   68.00  111.00   1.0000   10.0000
omega____ theta____ kappa____ phi______ frames
    -      113.0000  -77.0000  150.0000 43

 30 omega   74.00   99.00   1.0000   10.0000
omega____ theta____ kappa____ phi______ frames
    -      113.0000  -45.0000  -60.0000 25

 31 omega   80.00  115.00   1.0000   10.0000
omega____ theta____ kappa____ phi______ frames
    -      113.0000 -112.0000    0.0000 35

 32 omega   86.00  111.00   1.0000   10.0000
omega____ theta____ kappa____ phi______ frames
    -      113.0000   45.0000   60.0000 25

 33 omega   95.00  136.00   1.0000   10.0000
omega____ theta____ kappa____ phi______ frames
    -      113.0000   45.0000    0.0000 41

 34 omega  103.00  129.00   1.0000   10.0000
omega____ theta____ kappa____ phi______ frames
    -      113.0000  112.0000   60.0000 26

 35 omega   85.00  149.00   1.0000   10.0000
omega____ theta____ kappa____ phi______ frames
    -      113.0000   45.0000  -30.0000 64

 36 omega   87.00  112.00   1.0000   10.0000
omega____ theta____ kappa____ phi______ frames
    -      113.0000   30.0000 -120.0000 25

 37 omega  140.00  166.00   1.0000   10.0000
omega____ theta____ kappa____ phi______ frames
    -      113.0000   30.0000 -120.0000 26

 38 omega   30.00   57.00   1.0000   10.0000
omega____ theta____ kappa____ phi______ frames
    -      113.0000  -15.0000  150.0000 27

 39 omega   41.00   73.00   1.0000   10.0000
omega____ theta____ kappa____ phi______ frames
    -      113.0000 -112.0000    0.0000 32

 40 omega   31.00  103.00   1.0000   10.0000
omega____ theta____ kappa____ phi______ frames
    -      113.0000  -95.0000 -120.0000 72

 41 omega   38.00   64.00   1.0000   10.0000
omega____ theta____ kappa____ phi______ frames
    -      113.0000  -30.0000   60.0000 26

 42 omega   36.00   82.00   1.0000   10.0000
omega____ theta____ kappa____ phi______ frames
    -      113.0000  -30.0000   90.0000 46

 43 omega   46.00   71.00   1.0000   10.0000
omega____ theta____ kappa____ phi______ frames
    -      113.0000 -112.0000 -150.0000 25

 44 omega   63.00   90.00   1.0000   10.0000
omega____ theta____ kappa____ phi______ frames
    -      113.0000  178.0000 -180.0000 27

 45 omega  138.00  164.00   1.0000   10.0000
omega____ theta____ kappa____ phi______ frames
    -      113.0000   61.0000   60.0000 26

 46 omega   86.00  111.00   1.0000   10.0000
omega____ theta____ kappa____ phi______ frames
    -      113.0000   61.0000  150.0000 25

 47 omega  138.00  163.00   1.0000   10.0000
omega____ theta____ kappa____ phi______ frames
    -      113.0000   61.0000  -30.0000 25

 48 omega   68.00   94.00   1.0000   10.0000
omega____ theta____ kappa____ phi______ frames
    -      113.0000  -77.0000  -90.0000 26

 49 omega  105.00  134.00   1.0000   10.0000
omega____ theta____ kappa____ phi______ frames
    -      113.0000  -77.0000  -90.0000 29

 50 omega   62.00  113.00   1.0000   10.0000
omega____ theta____ kappa____ phi______ frames
    -      113.0000  -77.0000   90.0000 51

 51 omega   85.00  111.00   1.0000   10.0000
omega____ theta____ kappa____ phi______ frames
    -      113.0000   61.0000  -30.0000 26
;
_diffrn_measurement_device_type 'SuperNova, Dual, Cu at zero, Atlas'
_diffrn_measurement_method '\w scans'
_diffrn_orient_matrix_UB_11 0.0453812000
_diffrn_orient_matrix_UB_12 0.1027081000
_diffrn_orient_matrix_UB_13 0.0780667000
_diffrn_orient_matrix_UB_21 -0.0423402000
_diffrn_orient_matrix_UB_22 -0.1273421000
_diffrn_orient_matrix_UB_23 0.0661989000
_diffrn_orient_matrix_UB_31 0.1095259000
_diffrn_orient_matrix_UB_32 -0.0916245000
_diffrn_orient_matrix_UB_33 -0.0046074000
_diffrn_radiation_monochromator mirror
_diffrn_radiation_type CuK\a
_diffrn_radiation_wavelength 1.54184
_diffrn_reflns_av_R_equivalents 0.0462
_diffrn_reflns_av_unetI/netI 0.0271
_diffrn_reflns_Laue_measured_fraction_full 1.000
_diffrn_reflns_Laue_measured_fraction_max 0.997
_diffrn_reflns_limit_h_max 15
_diffrn_reflns_limit_h_min -14
_diffrn_reflns_limit_k_max 10
_diffrn_reflns_limit_k_min -10
_diffrn_reflns_limit_l_max 18
_diffrn_reflns_limit_l_min -18
_diffrn_reflns_number 18145
_diffrn_reflns_point_group_measured_fraction_full 1.000
_diffrn_reflns_point_group_measured_fraction_max 0.997
_diffrn_reflns_theta_full 67.684
_diffrn_reflns_theta_max 76.214
_diffrn_reflns_theta_min 4.616
_diffrn_source 'SuperNova (Cu) X-ray Source'
_exptl_absorpt_coefficient_mu 7.741
_exptl_absorpt_correction_T_max 1.00000
_exptl_absorpt_correction_T_min 0.49585
_exptl_absorpt_correction_type multi-scan
_exptl_absorpt_process_details
;
CrysAlisPro, Agilent Technologies,
Version 1.171.36.32 (release 02-08-2013 CrysAlis171 .NET)
(compiled Aug  2 2013,16:46:58)
Empirical absorption correction using spherical harmonics,
 implemented in SCALE3 ABSPACK scaling algorithm.
;
_exptl_crystal_density_diffrn 1.498
_exptl_crystal_description prism
_exptl_crystal_F_000 696
_exptl_crystal_size_max 0.23
_exptl_crystal_size_mid 0.16
_exptl_crystal_size_min 0.10
_refine_diff_density_max 1.224
_refine_diff_density_min -0.569
_refine_diff_density_rms 0.086
_refine_ls_extinction_method none
_refine_ls_goodness_of_fit_ref 1.076
_refine_ls_hydrogen_treatment constr
_refine_ls_matrix_type full
_refine_ls_number_parameters 180
_refine_ls_number_reflns 3166
_refine_ls_number_restraints 0
_refine_ls_restrained_S_all 1.076
_refine_ls_R_factor_all 0.0437
_refine_ls_R_factor_gt 0.0383
_refine_ls_shift/su_max 0.000
_refine_ls_shift/su_mean 0.000
_refine_ls_structure_factor_coef Fsqd
_refine_ls_weighting_details 'w=1/[\s^2^(Fo^2^)+(0.0344P)^2^+3.4494P] where P=(Fo^2^+2Fc^2^)/3'
_refine_ls_weighting_scheme calc
_refine_ls_wR_factor_gt 0.0897
_refine_ls_wR_factor_ref 0.0938
_reflns_Friedel_coverage 0.000
_reflns_number_gt 2860
_reflns_number_total 3166
_reflns_threshold_expression 'I > 2\s(I)'
_cod_data_source_file c5nj03038b2.cif
_cod_data_source_block kp_4
_cod_depositor_comments 'Adding full bibliography for 7055365--7055370.cif.'
_cod_database_code 7055370
_shelxl_version_number 2014/6
_chemical_oxdiff_formula 'Pt C10 H10 N2 O2'
_shelx_space_group_comment
;
The symmetry employed for this shelxl refinement is uniquely defined
by the following loop, which should always be used as a source of
symmetry information in preference to the above space-group names.
They are only intended as comments.
;
_reflns_odcompleteness_completeness 95.00
_reflns_odcompleteness_iscentric 1
_reflns_odcompleteness_theta 80.95
_olex2_refinement_description
;
1. Fixed Uiso
 At 1.2 times of:
  All C(H) groups
 At 1.5 times of:
  All C(H,H,H) groups
2.a Aromatic/amide H refined with riding coordinates:
 C16(H16), C3(H3), C2(H2), C15(H15), C14(H14), C12(H12), C8(H8), C13(H13),
 C7(H7), C5(H5), C6(H6)
2.b Idealised Me refined as rotating group:
 C18(H18A,H18B,H18C), C17(H17A,H17B,H17C)
;
_olex2_submission_special_instructions 'No special instructions were received'

loop_
_space_group_symop_operation_xyz
'x, y, z'
'-x+1/2, y+1/2, -z+1/2'
'-x, -y, -z'
'x-1/2, -y-1/2, z-1/2'

loop_
_atom_site_label
_atom_site_type_symbol
_atom_site_fract_x
_atom_site_fract_y
_atom_site_fract_z
_atom_site_U_iso_or_equiv
_atom_site_adp_type
_atom_site_occupancy
_atom_site_site_symmetry_order
_atom_site_calc_flag
_atom_site_refinement_flags_posn
_atom_site_refinement_flags_adp
_atom_site_refinement_flags_occupancy
Pd1 Pd 0.5000 0.5000 0.5000 0.02743(11) Uani 1 2 d S T P
Cl1 Cl 0.50568(7) 0.46411(10) 0.34786(6) 0.03350(19) Uani 1 1 d . . .
P1 P 0.32425(7) 0.59711(10) 0.47651(6) 0.02749(18) Uani 1 1 d . . .
C11 C 0.3262(3) 0.7929(4) 0.4197(2) 0.0290(7) Uani 1 1 d . . .
C16 C 0.4217(3) 0.8845(4) 0.4182(2) 0.0305(7) Uani 1 1 d . . .
H16 H 0.4848 0.8461 0.4466 0.037 Uiso 1 1 calc R . .
C9 C 0.2369(3) 0.6249(4) 0.5707(2) 0.0298(7) Uani 1 1 d . . .
C4 C 0.1550(3) 0.3406(4) 0.5428(3) 0.0345(8) Uani 1 1 d . . .
C3 C 0.1685(3) 0.3673(4) 0.4443(3) 0.0361(8) Uani 1 1 d . . .
H3 H 0.1241 0.3067 0.4059 0.043 Uiso 1 1 calc R . .
C10 C 0.1606(3) 0.5040(4) 0.5941(2) 0.0323(7) Uani 1 1 d . . .
C2 C 0.2383(3) 0.4697(4) 0.4080(2) 0.0333(7) Uani 1 1 d . . .
H2 H 0.2428 0.4757 0.3464 0.040 Uiso 1 1 calc R . .
C15 C 0.4230(3) 1.0336(4) 0.3743(2) 0.0341(7) Uani 1 1 d . . .
H15 H 0.4867 1.0953 0.3740 0.041 Uiso 1 1 calc R . .
C14 C 0.3299(3) 1.0900(4) 0.3314(2) 0.0359(8) Uani 1 1 d . . .
H14 H 0.3311 1.1893 0.3017 0.043 Uiso 1 1 calc R . .
C12 C 0.2323(3) 0.8516(4) 0.3765(2) 0.0341(7) Uani 1 1 d . . .
H12 H 0.1680 0.7913 0.3774 0.041 Uiso 1 1 calc R . .
C18 C 0.0466(3) 0.2512(5) 0.5575(3) 0.0443(9) Uani 1 1 d . . .
H18A H -0.0133 0.3214 0.5415 0.066 Uiso 1 1 calc GR . .
H18B H 0.0416 0.2211 0.6190 0.066 Uiso 1 1 calc GR . .
H18C H 0.0438 0.1551 0.5212 0.066 Uiso 1 1 calc GR . .
C8 C 0.2432(3) 0.7709(4) 0.6182(2) 0.0353(8) Uani 1 1 d . . .
H8 H 0.2944 0.8489 0.6026 0.042 Uiso 1 1 calc R . .
C13 C 0.2343(3) 0.9991(5) 0.3323(2) 0.0366(8) Uani 1 1 d . . .
H13 H 0.1717 1.0373 0.3031 0.044 Uiso 1 1 calc R . .
C17 C 0.2485(3) 0.2280(5) 0.5757(3) 0.0406(8) Uani 1 1 d . . .
H17A H 0.2506 0.1326 0.5390 0.061 Uiso 1 1 calc GR . .
H17B H 0.2361 0.1968 0.6362 0.061 Uiso 1 1 calc GR . .
H17C H 0.3169 0.2847 0.5724 0.061 Uiso 1 1 calc GR . .
C7 C 0.1741(3) 0.8007(5) 0.6881(3) 0.0409(9) Uani 1 1 d . . .
H7 H 0.1783 0.8984 0.7193 0.049 Uiso 1 1 calc R . .
C5 C 0.0937(3) 0.5356(5) 0.6656(3) 0.0395(8) Uani 1 1 d . . .
H5 H 0.0445 0.4564 0.6834 0.047 Uiso 1 1 calc R . .
C6 C 0.0983(3) 0.6825(5) 0.7111(3) 0.0430(9) Uani 1 1 d . . .
H6 H 0.0505 0.7019 0.7573 0.052 Uiso 1 1 calc R . .

loop_
_atom_site_aniso_label
_atom_site_aniso_U_11
_atom_site_aniso_U_22
_atom_site_aniso_U_33
_atom_site_aniso_U_23
_atom_site_aniso_U_13
_atom_site_aniso_U_12
Pd1 0.02163(16) 0.02455(17) 0.03652(19) 0.00781(13) 0.01138(12) 0.00012(12)
Cl1 0.0303(4) 0.0327(4) 0.0380(4) 0.0046(3) 0.0119(3) -0.0011(3)
P1 0.0239(4) 0.0243(4) 0.0346(4) 0.0027(3) 0.0102(3) 0.0000(3)
C11 0.0282(16) 0.0251(15) 0.0341(16) 0.0019(13) 0.0116(13) 0.0014(12)
C16 0.0277(16) 0.0305(16) 0.0336(17) 0.0017(13) 0.0086(13) -0.0002(13)
C9 0.0286(16) 0.0270(16) 0.0342(17) 0.0037(13) 0.0088(13) 0.0024(13)
C4 0.0298(17) 0.0259(16) 0.048(2) 0.0009(15) 0.0112(15) -0.0026(13)
C3 0.0306(17) 0.0293(17) 0.049(2) -0.0035(15) 0.0067(15) 0.0021(14)
C10 0.0291(16) 0.0279(16) 0.0404(18) 0.0029(14) 0.0120(14) 0.0008(13)
C2 0.0361(18) 0.0287(17) 0.0354(17) -0.0037(13) 0.0083(14) 0.0022(14)
C15 0.0374(18) 0.0275(17) 0.0379(18) -0.0016(14) 0.0123(14) -0.0038(14)
C14 0.050(2) 0.0253(16) 0.0326(17) 0.0023(13) 0.0104(15) 0.0040(15)
C12 0.0298(17) 0.0319(18) 0.0408(19) 0.0009(14) 0.0065(14) 0.0014(14)
C18 0.037(2) 0.035(2) 0.062(3) 0.0021(18) 0.0110(18) -0.0074(16)
C8 0.0398(19) 0.0265(17) 0.0402(19) 0.0015(14) 0.0134(15) -0.0023(14)
C13 0.0413(19) 0.0359(19) 0.0326(17) 0.0007(14) 0.0024(14) 0.0087(16)
C17 0.0372(19) 0.0313(18) 0.054(2) 0.0020(16) 0.0071(17) 0.0015(15)
C7 0.050(2) 0.0320(18) 0.041(2) -0.0014(15) 0.0145(17) 0.0031(16)
C5 0.0355(19) 0.039(2) 0.045(2) 0.0066(16) 0.0159(16) 0.0010(15)
C6 0.046(2) 0.040(2) 0.044(2) 0.0013(16) 0.0218(17) 0.0034(17)

loop_
_atom_type_symbol
_atom_type_description
_atom_type_scat_dispersion_real
_atom_type_scat_dispersion_imag
_atom_type_scat_source
C C 0.0181 0.0091 'International Tables Vol C Tables 4.2.6.8 and 6.1.1.4'
H H 0.0000 0.0000 'International Tables Vol C Tables 4.2.6.8 and 6.1.1.4'
Cl Cl 0.3639 0.7018 'International Tables Vol C Tables 4.2.6.8 and 6.1.1.4'
P P 0.2955 0.4335 'International Tables Vol C Tables 4.2.6.8 and 6.1.1.4'
Pd Pd 0.1215 3.9337 'International Tables Vol C Tables 4.2.6.8 and 6.1.1.4'

loop_
_geom_angle_atom_site_label_1
_geom_angle_atom_site_label_2
_geom_angle_atom_site_label_3
_geom_angle
_geom_angle_site_symmetry_1
_geom_angle_site_symmetry_3
Cl1 Pd1 Cl1 180.0 3_666 .
Cl1 Pd1 P1 86.47(3) 3_666 3_666
Cl1 Pd1 P1 93.53(3) . 3_666
Cl1 Pd1 P1 86.47(3) . .
Cl1 Pd1 P1 93.53(3) 3_666 .
P1 Pd1 P1 180.0 . 3_666
C11 P1 Pd1 110.83(11) . .
C9 P1 Pd1 119.09(12) . .
C9 P1 C11 105.62(15) . .
C2 P1 Pd1 114.76(12) . .
C2 P1 C11 105.00(17) . .
C2 P1 C9 100.08(17) . .
C16 C11 P1 120.3(3) . .
C16 C11 C12 119.4(3) . .
C12 C11 P1 120.4(3) . .
C11 C16 H16 120.0 . .
C11 C16 C15 120.1(3) . .
C15 C16 H16 120.0 . .
C10 C9 P1 120.7(3) . .
C8 C9 P1 118.8(3) . .
C8 C9 C10 120.5(3) . .
C3 C4 C10 110.9(3) . .
C3 C4 C18 108.8(3) . .
C3 C4 C17 107.9(3) . .
C18 C4 C10 111.9(3) . .
C18 C4 C17 107.7(3) . .
C17 C4 C10 109.5(3) . .
C4 C3 H3 117.3 . .
C2 C3 C4 125.5(4) . .
C2 C3 H3 117.3 . .
C9 C10 C4 120.6(3) . .
C5 C10 C9 117.6(3) . .
C5 C10 C4 121.7(3) . .
P1 C2 H2 119.7 . .
C3 C2 P1 120.6(3) . .
C3 C2 H2 119.7 . .
C16 C15 H15 120.0 . .
C14 C15 C16 120.1(3) . .
C14 C15 H15 120.0 . .
C15 C14 H14 119.9 . .
C15 C14 C13 120.2(3) . .
C13 C14 H14 119.9 . .
C11 C12 H12 119.8 . .
C13 C12 C11 120.3(3) . .
C13 C12 H12 119.8 . .
C4 C18 H18A 109.5 . .
C4 C18 H18B 109.5 . .
C4 C18 H18C 109.5 . .
H18A C18 H18B 109.5 . .
H18A C18 H18C 109.5 . .
H18B C18 H18C 109.5 . .
C9 C8 H8 119.6 . .
C7 C8 C9 120.8(3) . .
C7 C8 H8 119.6 . .
C14 C13 H13 120.0 . .
C12 C13 C14 120.0(3) . .
C12 C13 H13 120.0 . .
C4 C17 H17A 109.5 . .
C4 C17 H17B 109.5 . .
C4 C17 H17C 109.5 . .
H17A C17 H17B 109.5 . .
H17A C17 H17C 109.5 . .
H17B C17 H17C 109.5 . .
C8 C7 H7 120.5 . .
C8 C7 C6 119.0(4) . .
C6 C7 H7 120.5 . .
C10 C5 H5 119.1 . .
C6 C5 C10 121.7(4) . .
C6 C5 H5 119.1 . .
C7 C6 H6 119.8 . .
C5 C6 C7 120.4(3) . .
C5 C6 H6 119.8 . .

loop_
_geom_bond_atom_site_label_1
_geom_bond_atom_site_label_2
_geom_bond_distance
_geom_bond_site_symmetry_2
Pd1 Cl1 2.3090(8) 3_666
Pd1 Cl1 2.3090(8) .
Pd1 P1 2.3147(8) 3_666
Pd1 P1 2.3147(8) .
P1 C11 1.822(3) .
P1 C9 1.805(3) .
P1 C2 1.795(4) .
C11 C16 1.391(5) .
C11 C12 1.395(5) .
C16 H16 0.9300 .
C16 C15 1.392(5) .
C9 C10 1.412(5) .
C9 C8 1.398(5) .
C4 C3 1.510(5) .
C4 C10 1.549(5) .
C4 C18 1.536(5) .
C4 C17 1.545(5) .
C3 H3 0.9300 .
C3 C2 1.325(5) .
C10 C5 1.389(5) .
C2 H2 0.9300 .
C15 H15 0.9300 .
C15 C14 1.380(6) .
C14 H14 0.9300 .
C14 C13 1.388(6) .
C12 H12 0.9300 .
C12 C13 1.383(5) .
C18 H18A 0.9600 .
C18 H18B 0.9600 .
C18 H18C 0.9600 .
C8 H8 0.9300 .
C8 C7 1.383(5) .
C13 H13 0.9300 .
C17 H17A 0.9600 .
C17 H17B 0.9600 .
C17 H17C 0.9600 .
C7 H7 0.9300 .
C7 C6 1.392(6) .
C5 H5 0.9300 .
C5 C6 1.388(6) .
C6 H6 0.9300 .

loop_
_geom_torsion_atom_site_label_1
_geom_torsion_atom_site_label_2
_geom_torsion_atom_site_label_3
_geom_torsion_atom_site_label_4
_geom_torsion
Pd1 P1 C11 C16 -17.7(3)
Pd1 P1 C11 C12 161.5(2)
Pd1 P1 C9 C10 -96.7(3)
Pd1 P1 C9 C8 85.7(3)
Pd1 P1 C2 C3 98.0(3)
P1 C11 C16 C15 179.6(3)
P1 C11 C12 C13 -179.0(3)
P1 C9 C10 C4 3.7(5)
P1 C9 C10 C5 -178.0(3)
P1 C9 C8 C7 176.8(3)
C11 P1 C9 C10 138.0(3)
C11 P1 C9 C8 -39.6(3)
C11 P1 C2 C3 -140.0(3)
C11 C16 C15 C14 -0.7(5)
C11 C12 C13 C14 -0.5(5)
C16 C11 C12 C13 0.3(5)
C16 C15 C14 C13 0.5(5)
C9 P1 C11 C16 112.5(3)
C9 P1 C11 C12 -68.2(3)
C9 P1 C2 C3 -30.7(3)
C9 C10 C5 C6 2.1(6)
C9 C8 C7 C6 0.4(6)
C4 C3 C2 P1 -2.2(5)
C4 C10 C5 C6 -179.6(4)
C3 C4 C10 C9 -40.2(5)
C3 C4 C10 C5 141.5(4)
C10 C9 C8 C7 -0.8(6)
C10 C4 C3 C2 40.7(5)
C10 C5 C6 C7 -2.5(7)
C2 P1 C11 C16 -142.2(3)
C2 P1 C11 C12 37.1(3)
C2 P1 C9 C10 29.1(3)
C2 P1 C9 C8 -148.5(3)
C15 C14 C13 C12 0.1(5)
C12 C11 C16 C15 0.3(5)
C18 C4 C3 C2 164.3(4)
C18 C4 C10 C9 -161.9(3)
C18 C4 C10 C5 19.8(5)
C8 C9 C10 C4 -178.8(3)
C8 C9 C10 C5 -0.5(5)
C8 C7 C6 C5 1.2(6)
C17 C4 C3 C2 -79.2(4)
C17 C4 C10 C9 78.7(4)
C17 C4 C10 C5 -99.5(4)
